data_7235901
loop_
_publ_author_name
'Iaroshenko, Viktor O.'
'Mkrtchyan, Satenik'
'Gevorgyan, Ashot'
'Grigoryan, Tatevik'
'Villinger, Alexander'
'Langer, Peter'

_publ_section_title
;
 Synthesis of 4-quinolones, benzopyran derivatives and other fused systems
 based on the domino ANRORC reactions of (ortho-fluoro)-3-benzoylchromones
;
_journal_issue 36
_journal_name_full 'RSC Advances'
_journal_page_first 28717
_journal_paper_doi 10.1039/C5RA02978C
_journal_volume 5
_journal_year 2015
_chemical_formula_moiety 'C17 H12 N2 O2'
_chemical_formula_sum 'C17 H12 N2 O2'
_chemical_formula_weight 276.29
_space_group_crystal_system monoclinic
_space_group_IT_number 14
_space_group_name_Hall '-P 2ybc'
_space_group_name_H-M_alt 'P 1 21/c 1'
_atom_sites_solution_hydrogens geom
_audit_creation_method SHELXL-2013
_audit_update_record
;
2014-08-15 deposited with the CCDC.
2015-03-16 downloaded from the CCDC.
;
_cell_angle_alpha 90
_cell_angle_beta 105.8650(10)
_cell_angle_gamma 90
_cell_formula_units_Z 4
_cell_length_a 12.1684(3)
_cell_length_b 6.59440(10)
_cell_length_c 17.0941(4)
_cell_measurement_reflns_used 8981
_cell_measurement_temperature 173(2)
_cell_measurement_theta_max 30.00
_cell_measurement_theta_min 2.61
_cell_volume 1319.44(5)
_computing_cell_refinement 'Bruker Apex V7.51A'
_computing_data_collection 'Bruker Apex V7.51A'
_computing_data_reduction 'Bruker SAINT'
_computing_molecular_graphics 'ORTEP-3v2.01 (Farrugia, 1997)'
_computing_publication_material SHELXL-2013
_computing_structure_refinement 'SHELXL-2013 (Sheldrick, 2013)'
_computing_structure_solution 'SHELXS-2013 (Sheldrick, 2013)'
_diffrn_ambient_temperature 173(2)
_diffrn_measured_fraction_theta_full 1.000
_diffrn_measured_fraction_theta_max 0.982
_diffrn_measurement_device_type 'Bruker-Nonius Apex X8-CCD-diffractometer'
_diffrn_measurement_method 'phi and omega scans'
_diffrn_radiation_monochromator graphite
_diffrn_radiation_source 'sealed tube'
_diffrn_radiation_type MoK\a
_diffrn_radiation_wavelength 0.71073
_diffrn_reflns_av_R_equivalents 0.0195
_diffrn_reflns_av_unetI/netI 0.0204
_diffrn_reflns_Laue_measured_fraction_full 1.000
_diffrn_reflns_Laue_measured_fraction_max 0.982
_diffrn_reflns_limit_h_max 17
_diffrn_reflns_limit_h_min -15
_diffrn_reflns_limit_k_max 8
_diffrn_reflns_limit_k_min -9
_diffrn_reflns_limit_l_max 19
_diffrn_reflns_limit_l_min -24
_diffrn_reflns_number 17369
_diffrn_reflns_point_group_measured_fraction_full 1.000
_diffrn_reflns_point_group_measured_fraction_max 0.982
_diffrn_reflns_theta_full 25.242
_diffrn_reflns_theta_max 30.037
_diffrn_reflns_theta_min 2.477
_exptl_absorpt_coefficient_mu 0.093
_exptl_absorpt_correction_T_max 0.7460
_exptl_absorpt_correction_T_min 0.7062
_exptl_absorpt_correction_type multi-scan
_exptl_absorpt_process_details '(SADABS; Sheldrick, 2004)'
_exptl_crystal_colour colourless
_exptl_crystal_density_diffrn 1.391
_exptl_crystal_description block
_exptl_crystal_F_000 576
_exptl_crystal_size_max 0.420
_exptl_crystal_size_mid 0.260
_exptl_crystal_size_min 0.120
_refine_diff_density_max 0.329
_refine_diff_density_min -0.259
_refine_diff_density_rms 0.067
_refine_ls_extinction_method none
_refine_ls_goodness_of_fit_ref 1.062
_refine_ls_hydrogen_treatment constr
_refine_ls_matrix_type full
_refine_ls_number_parameters 191
_refine_ls_number_reflns 3798
_refine_ls_number_restraints 0
_refine_ls_restrained_S_all 1.062
_refine_ls_R_factor_all 0.0523
_refine_ls_R_factor_gt 0.0456
_refine_ls_shift/su_max 0.000
_refine_ls_shift/su_mean 0.000
_refine_ls_structure_factor_coef Fsqd
_refine_ls_weighting_details 'w=1/[\s^2^(Fo^2^)+(0.0500P)^2^+0.5377P] where P=(Fo^2^+2Fc^2^)/3'
_refine_ls_weighting_scheme calc
_refine_ls_wR_factor_gt 0.1096
_refine_ls_wR_factor_ref 0.1149
_reflns_Friedel_coverage 0.000
_reflns_number_gt 3355
_reflns_number_total 3798
_reflns_threshold_expression 'I > 2\s(I)'
_cod_data_source_file c5ra02978c2.cif
_cod_data_source_block av_sm8291
_cod_original_sg_symbol_H-M 'P 21/c'
_cod_database_code 7235901
_shelx_space_group_comment
;
The symmetry employed for this shelxl refinement is uniquely defined
by the following loop, which should always be used as a source of
symmetry information in preference to the above space-group names.
They are only intended as comments.
;
_shelx_estimated_absorpt_t_min 0.962
_shelx_estimated_absorpt_t_max 0.989
_shelxl_version_number 2013-4

loop_
_space_group_symop_operation_xyz
'x, y, z'
'-x, y+1/2, -z+1/2'
'-x, -y, -z'
'x, -y-1/2, z-1/2'

loop_
_atom_site_label
_atom_site_type_symbol
_atom_site_fract_x
_atom_site_fract_y
_atom_site_fract_z
_atom_site_U_iso_or_equiv
_atom_site_adp_type
_atom_site_occupancy
_atom_site_site_symmetry_order
_atom_site_calc_flag
_atom_site_refinement_flags_posn
_atom_site_refinement_flags_adp
C4 C 0.29742(9) 0.19179(17) 0.10491(6) 0.0186(2) Uani 1 1 d . .
C5 C 0.19890(9) 0.06120(19) 0.10256(6) 0.0213(2) Uani 1 1 d . .
C3 C 0.44722(10) 0.35997(18) 0.08818(7) 0.0222(2) Uani 1 1 d . .
H3 H 0.5083 0.4093 0.0688 0.027 Uiso 1 1 calc R U
C1 C 0.37446(10) 0.12424(18) -0.02612(7) 0.0216(2) Uani 1 1 d . .
C10 C 0.19524(10) -0.13902(19) 0.07663(6) 0.0227(2) Uani 1 1 d . .
C16 C 0.30728(9) -0.05423(18) -0.06792(7) 0.0208(2) Uani 1 1 d . .
C11 C 0.27345(10) -0.21813(18) -0.02901(7) 0.0222(2) Uani 1 1 d . .
C2 C 0.37134(9) 0.20603(17) 0.05310(6) 0.0196(2) Uani 1 1 d . .
C15 C 0.28778(10) -0.0654(2) -0.15274(7) 0.0269(3) Uani 1 1 d . .
H15 H 0.3088 0.0455 -0.1810 0.032 Uiso 1 1 calc R U
C9 C 0.10420(12) -0.2654(2) 0.07670(8) 0.0346(3) Uani 1 1 d . .
H9 H 0.1033 -0.4019 0.0587 0.042 Uiso 1 1 calc R U
C14 C 0.23857(12) -0.2349(2) -0.19560(8) 0.0360(3) Uani 1 1 d . .
H14 H 0.2236 -0.2381 -0.2531 0.043 Uiso 1 1 calc R U
C17 C 0.47317(12) 0.5866(2) 0.20845(8) 0.0307(3) Uani 1 1 d . .
H17A H 0.5446 0.6261 0.1966 0.046 Uiso 1 1 calc R U
H17B H 0.4897 0.5386 0.2647 0.046 Uiso 1 1 calc R U
H17C H 0.4219 0.7038 0.2011 0.046 Uiso 1 1 calc R U
C6 C 0.10795(10) 0.1331(2) 0.13055(8) 0.0297(3) Uani 1 1 d . .
H6 H 0.1091 0.2686 0.1497 0.036 Uiso 1 1 calc R U
C13 C 0.21098(13) -0.4005(2) -0.15480(9) 0.0381(3) Uani 1 1 d . .
H13 H 0.1803 -0.5196 -0.1840 0.046 Uiso 1 1 calc R U
C12 C 0.22820(12) -0.3920(2) -0.07152(8) 0.0320(3) Uani 1 1 d . .
H12 H 0.2091 -0.5050 -0.0434 0.038 Uiso 1 1 calc R U
C7 C 0.01645(11) 0.0080(3) 0.13054(8) 0.0387(3) Uani 1 1 d . .
H7 H -0.0450 0.0583 0.1493 0.046 Uiso 1 1 calc R U
C8 C 0.01435(12) -0.1894(3) 0.10341(9) 0.0431(4) Uani 1 1 d . .
H8 H -0.0490 -0.2740 0.1030 0.052 Uiso 1 1 calc R U
O2 O 0.28962(7) -0.21492(13) 0.05463(5) 0.02319(18) Uani 1 1 d . .
O1 O 0.43614(9) 0.20936(15) -0.06207(6) 0.0349(2) Uani 1 1 d . .
N1 N 0.41890(8) 0.42545(15) 0.15354(6) 0.0225(2) Uani 1 1 d . .
N2 N 0.32661(8) 0.32759(15) 0.16530(6) 0.0220(2) Uani 1 1 d . .

loop_
_atom_site_aniso_label
_atom_site_aniso_U_11
_atom_site_aniso_U_22
_atom_site_aniso_U_33
_atom_site_aniso_U_23
_atom_site_aniso_U_13
_atom_site_aniso_U_12
C4 0.0182(4) 0.0194(5) 0.0178(4) 0.0027(4) 0.0045(4) 0.0009(4)
C5 0.0178(5) 0.0282(6) 0.0168(4) 0.0057(4) 0.0028(4) -0.0015(4)
C3 0.0228(5) 0.0222(5) 0.0224(5) 0.0007(4) 0.0072(4) -0.0032(4)
C1 0.0227(5) 0.0216(5) 0.0218(5) 0.0008(4) 0.0084(4) -0.0012(4)
C10 0.0226(5) 0.0285(6) 0.0149(4) 0.0048(4) 0.0016(4) -0.0053(4)
C16 0.0200(5) 0.0233(5) 0.0193(5) -0.0009(4) 0.0055(4) 0.0003(4)
C11 0.0224(5) 0.0228(6) 0.0192(5) 0.0004(4) 0.0020(4) 0.0006(4)
C2 0.0196(5) 0.0200(5) 0.0195(5) 0.0015(4) 0.0059(4) -0.0011(4)
C15 0.0259(5) 0.0355(7) 0.0205(5) -0.0008(5) 0.0084(4) -0.0008(5)
C9 0.0371(7) 0.0396(8) 0.0250(6) 0.0018(5) 0.0049(5) -0.0187(6)
C14 0.0343(7) 0.0511(9) 0.0218(6) -0.0100(6) 0.0067(5) -0.0053(6)
C17 0.0406(7) 0.0248(6) 0.0239(5) -0.0041(5) 0.0038(5) -0.0087(5)
C6 0.0223(5) 0.0409(7) 0.0270(6) 0.0071(5) 0.0086(4) 0.0024(5)
C13 0.0427(8) 0.0372(8) 0.0322(7) -0.0142(6) 0.0067(6) -0.0089(6)
C12 0.0373(7) 0.0252(6) 0.0311(6) -0.0037(5) 0.0051(5) -0.0061(5)
C7 0.0206(5) 0.0650(10) 0.0320(7) 0.0090(7) 0.0098(5) -0.0040(6)
C8 0.0287(6) 0.0654(11) 0.0343(7) 0.0057(7) 0.0073(5) -0.0229(7)
O2 0.0266(4) 0.0225(4) 0.0179(4) 0.0033(3) 0.0019(3) -0.0008(3)
O1 0.0436(5) 0.0363(5) 0.0323(5) -0.0053(4) 0.0231(4) -0.0145(4)
N1 0.0259(5) 0.0203(5) 0.0205(4) -0.0007(4) 0.0052(4) -0.0043(4)
N2 0.0235(4) 0.0224(5) 0.0203(4) 0.0010(4) 0.0063(3) -0.0010(4)

loop_
_atom_type_symbol
_atom_type_description
_atom_type_scat_dispersion_real
_atom_type_scat_dispersion_imag
_atom_type_scat_source
C C 0.0033 0.0016 'International Tables Vol C Tables 4.2.6.8 and 6.1.1.4'
H H 0.0000 0.0000 'International Tables Vol C Tables 4.2.6.8 and 6.1.1.4'
N N 0.0061 0.0033 'International Tables Vol C Tables 4.2.6.8 and 6.1.1.4'
O O 0.0106 0.0060 'International Tables Vol C Tables 4.2.6.8 and 6.1.1.4'

loop_
_geom_angle_atom_site_label_1
_geom_angle_atom_site_label_2
_geom_angle_atom_site_label_3
_geom_angle
N2 C4 C2 110.79(10)
N2 C4 C5 117.13(10)
C2 C4 C5 132.08(10)
C10 C5 C6 118.06(11)
C10 C5 C4 121.40(10)
C6 C5 C4 120.47(11)
N1 C3 C2 107.77(10)
N1 C3 H3 126.1
C2 C3 H3 126.1
O1 C1 C2 117.85(10)
O1 C1 C16 116.67(10)
C2 C1 C16 125.47(10)
C9 C10 C5 121.78(12)
C9 C10 O2 120.09(12)
C5 C10 O2 118.02(10)
C11 C16 C15 117.68(11)
C11 C16 C1 125.26(10)
C15 C16 C1 116.70(10)
C12 C11 O2 118.41(11)
C12 C11 C16 121.26(11)
O2 C11 C16 120.25(10)
C3 C2 C4 103.70(10)
C3 C2 C1 118.93(10)
C4 C2 C1 136.70(10)
C14 C15 C16 121.09(12)
C14 C15 H15 119.5
C16 C15 H15 119.5
C10 C9 C8 118.99(14)
C10 C9 H9 120.5
C8 C9 H9 120.5
C15 C14 C13 120.06(12)
C15 C14 H14 120.0
C13 C14 H14 120.0
N1 C17 H17A 109.5
N1 C17 H17B 109.5
H17A C17 H17B 109.5
N1 C17 H17C 109.5
H17A C17 H17C 109.5
H17B C17 H17C 109.5
C7 C6 C5 120.50(14)
C7 C6 H6 119.7
C5 C6 H6 119.7
C12 C13 C14 119.80(13)
C12 C13 H13 120.1
C14 C13 H13 120.1
C13 C12 C11 119.97(13)
C13 C12 H12 120.0
C11 C12 H12 120.0
C8 C7 C6 120.18(13)
C8 C7 H7 119.9
C6 C7 H7 119.9
C7 C8 C9 120.47(12)
C7 C8 H8 119.8
C9 C8 H8 119.8
C11 O2 C10 112.80(8)
C3 N1 N2 112.68(9)
C3 N1 C17 127.24(10)
N2 N1 C17 120.06(10)
C4 N2 N1 105.05(9)

loop_
_geom_bond_atom_site_label_1
_geom_bond_atom_site_label_2
_geom_bond_distance
C4 N2 1.3391(15)
C4 C2 1.4276(15)
C4 C5 1.4676(15)
C5 C10 1.3896(17)
C5 C6 1.4029(16)
C3 N1 1.3281(15)
C3 C2 1.3927(16)
C3 H3 0.9500
C1 O1 1.2280(14)
C1 C2 1.4678(15)
C1 C16 1.4982(16)
C10 C9 1.3865(17)
C10 O2 1.3953(15)
C16 C11 1.3892(16)
C16 C15 1.4057(15)
C11 C12 1.3881(17)
C11 O2 1.3890(13)
C15 C14 1.3802(19)
C15 H15 0.9500
C9 C8 1.388(2)
C9 H9 0.9500
C14 C13 1.385(2)
C14 H14 0.9500
C17 N1 1.4517(15)
C17 H17A 0.9800
C17 H17B 0.9800
C17 H17C 0.9800
C6 C7 1.3855(19)
C6 H6 0.9500
C13 C12 1.3823(19)
C13 H13 0.9500
C12 H12 0.9500
C7 C8 1.380(3)
C7 H7 0.9500
C8 H8 0.9500
N1 N2 1.3571(13)

loop_
_geom_torsion_atom_site_label_1
_geom_torsion_atom_site_label_2
_geom_torsion_atom_site_label_3
_geom_torsion_atom_site_label_4
_geom_torsion
N2 C4 C5 C10 -145.01(11)
C2 C4 C5 C10 35.82(18)
N2 C4 C5 C6 31.73(15)
C2 C4 C5 C6 -147.45(12)
C6 C5 C10 C9 1.06(16)
C4 C5 C10 C9 177.88(11)
C6 C5 C10 O2 -175.24(9)
C4 C5 C10 O2 1.57(15)
O1 C1 C16 C11 150.92(12)
C2 C1 C16 C11 -29.86(18)
O1 C1 C16 C15 -22.05(16)
C2 C1 C16 C15 157.17(11)
C15 C16 C11 C12 3.75(18)
C1 C16 C11 C12 -169.16(11)
C15 C16 C11 O2 -179.43(10)
C1 C16 C11 O2 7.66(18)
N1 C3 C2 C4 0.18(12)
N1 C3 C2 C1 172.36(10)
N2 C4 C2 C3 0.52(12)
C5 C4 C2 C3 179.74(11)
N2 C4 C2 C1 -169.48(12)
C5 C4 C2 C1 9.7(2)
O1 C1 C2 C3 -7.25(17)
C16 C1 C2 C3 173.54(11)
O1 C1 C2 C4 161.63(13)
C16 C1 C2 C4 -17.6(2)
C11 C16 C15 C14 -1.12(18)
C1 C16 C15 C14 172.40(12)
C5 C10 C9 C8 0.01(18)
O2 C10 C9 C8 176.24(11)
C16 C15 C14 C13 -2.2(2)
C10 C5 C6 C7 -1.28(17)
C4 C5 C6 C7 -178.13(11)
C15 C14 C13 C12 2.9(2)
C14 C13 C12 C11 -0.3(2)
O2 C11 C12 C13 -179.99(12)
C16 C11 C12 C13 -3.1(2)
C5 C6 C7 C8 0.4(2)
C6 C7 C8 C9 0.7(2)
C10 C9 C8 C7 -0.9(2)
C12 C11 O2 C10 -91.07(13)
C16 C11 O2 C10 92.03(12)
C9 C10 O2 C11 83.45(13)
C5 C10 O2 C11 -100.18(11)
C2 C3 N1 N2 -0.84(13)
C2 C3 N1 C17 -179.05(11)
C2 C4 N2 N1 -0.99(12)
C5 C4 N2 N1 179.66(9)
C3 N1 N2 C4 1.14(13)
C17 N1 N2 C4 179.50(10)
